data_7033594
loop_
_publ_author_name
'Wong, Michael Y.'
'Xie, Guohua'
'Tourbillon, Clarisse'
'Sandroni, Martina'
'Cordes, David B.'
'Slawin, Alexandra M. Z.'
'Samuel, Ifor D. W.'
'Zysman-Colman, Eli'

_publ_section_title
;
 Formylated chloro-bridged iridium(iii) dimers as OLED materials: opening
 up new possibilities.
;
_journal_issue 18
_journal_name_full 'Dalton transactions (Cambridge, England : 2003)'
_journal_page_first 8419
_journal_page_last 8432
_journal_paper_doi 10.1039/c4dt03127j
_journal_volume 44
_journal_year 2015
_chemical_formula_moiety 'C52 H40 Cl2 Ir2 N4 O4, C H2 Cl2'
_chemical_formula_sum 'C53 H42 Cl4 Ir2 N4 O4'
_chemical_formula_weight 1325.19
_space_group_crystal_system monoclinic
_space_group_IT_number 14
_space_group_name_Hall '-P 2ybc'
_space_group_name_H-M_alt 'P 1 21/c 1'
_symmetry_space_group_name_Hall '-P 2ybc'
_symmetry_space_group_name_H-M 'P 1 21/c 1'
_atom_sites_solution_hydrogens geom
_atom_sites_solution_primary direct
_atom_sites_solution_secondary difmap
_audit_creation_date 2014-12-18
_audit_creation_method 'by CrystalStructure 4.1'
_audit_update_record
;
2014-12-18 deposited with the CCDC.
2015-01-08 downloaded from the CCDC.
;
_cell_angle_alpha 90.0000
_cell_angle_beta 114.701(6)
_cell_angle_gamma 90.0000
_cell_formula_units_Z 4
_cell_length_a 11.065(2)
_cell_length_b 37.753(6)
_cell_length_c 13.197(3)
_cell_measurement_reflns_used 13501
_cell_measurement_temperature 173
_cell_measurement_theta_max 25.40
_cell_measurement_theta_min 1.80
_cell_volume 5008.5(17)
_computing_cell_refinement 'CrystalClear-SM Expert 2.1 b32'
_computing_data_collection 'CrystalClear-SM Expert 2.1 b32 (Rigaku, 2014)'
_computing_data_reduction 'CrystalClear-SM Expert 2.1 b32'
_computing_molecular_graphics 'CrystalStructure 4.1'
_computing_publication_material 'CrystalStructure 4.1 (Rigaku, 2014)'
_computing_structure_refinement 'SHELXL2013 (Sheldrick, 2008)'
_computing_structure_solution 'DIRDIF99-PATTY (Gould, et al., 1999)'
_diffrn_ambient_temperature 173
_diffrn_detector_area_resol_mean 11.628
_diffrn_measured_fraction_theta_full 0.991
_diffrn_measured_fraction_theta_max 0.987
_diffrn_measurement_device_type 'Rigaku XtaLAB P200'
_diffrn_measurement_method \w
_diffrn_radiation_type 'Mo K\a'
_diffrn_radiation_wavelength 0.71075
_diffrn_reflns_av_R_equivalents 0.0756
_diffrn_reflns_Laue_measured_fraction_full 0.991
_diffrn_reflns_Laue_measured_fraction_max 0.987
_diffrn_reflns_limit_h_max 13
_diffrn_reflns_limit_h_min -13
_diffrn_reflns_limit_k_max 45
_diffrn_reflns_limit_k_min -45
_diffrn_reflns_limit_l_max 15
_diffrn_reflns_limit_l_min -15
_diffrn_reflns_number 51348
_diffrn_reflns_point_group_measured_fraction_full 0.991
_diffrn_reflns_point_group_measured_fraction_max 0.987
_diffrn_reflns_theta_full 25.242
_diffrn_reflns_theta_max 25.406
_diffrn_reflns_theta_min 2.012
_diffrn_standards_number 0
_exptl_absorpt_coefficient_mu 5.586
_exptl_absorpt_correction_T_max 0.894
_exptl_absorpt_correction_T_min 0.587
_exptl_absorpt_correction_type multi-scan
_exptl_absorpt_process_details 'REQAB (Rigaku, 1998)'
_exptl_crystal_colour orange
_exptl_crystal_density_diffrn 1.757
_exptl_crystal_density_method 'not measured'
_exptl_crystal_description platelet
_exptl_crystal_F_000 2568.00
_exptl_crystal_recrystallization_method 'Re-crystallisation from solvent: Dichloromethane/diethyl ether'
_exptl_crystal_size_max 0.210
_exptl_crystal_size_mid 0.090
_exptl_crystal_size_min 0.020
_refine_diff_density_max 2.94
_refine_diff_density_min -1.03
_refine_ls_extinction_method none
_refine_ls_goodness_of_fit_ref 1.007
_refine_ls_hydrogen_treatment constr
_refine_ls_number_parameters 635
_refine_ls_number_reflns 9097
_refine_ls_number_restraints 0
_refine_ls_R_factor_all 0.0499
_refine_ls_R_factor_gt 0.0400
_refine_ls_shift/su_max 0.003
_refine_ls_structure_factor_coef Fsqd
_refine_ls_weighting_details 'w = 1/[\s^2^(Fo^2^)+(0.0695P)^2^] where P=(Fo^2^+2Fc^2^)/3'
_refine_ls_weighting_scheme calc
_refine_ls_wR_factor_gt 0.1045
_refine_ls_wR_factor_ref 0.1076
_reflns_number_gt 7473
_reflns_number_total 9097
_reflns_threshold_expression F^2^>2.0\s(F^2^)
_cod_data_source_file c4dt03127j2.cif
_cod_data_source_block 1a
_cod_depositor_comments 'Adding full bibliography for 7033594--7033597.cif.'
_cod_database_code 7033594
_shelxl_version_number 2014/6

loop_
_space_group_symop_id
_space_group_symop_operation_xyz
1 +X,+Y,+Z
2 -X,1/2+Y,1/2-Z
3 -X,-Y,-Z
4 +X,1/2-Y,1/2+Z

loop_
_atom_site_label
_atom_site_type_symbol
_atom_site_fract_x
_atom_site_fract_y
_atom_site_fract_z
_atom_site_U_iso_or_equiv
_atom_site_adp_type
_atom_site_occupancy
_atom_site_site_symmetry_order
_atom_site_calc_flag
_atom_site_refinement_flags_posn
_atom_site_refinement_flags_adp
_atom_site_refinement_flags_occupancy
Ir1 Ir 0.86355(2) 0.61067(2) 0.74441(2) 0.02878(9) Uani 1 1 d . . .
Ir2 Ir 0.76849(2) 0.61848(2) 0.98932(2) 0.02681(9) Uani 1 1 d . . .
Cl1 Cl 0.96625(14) 0.60284(4) 0.95337(12) 0.0311(3) Uani 1 1 d . . .
Cl2 Cl 0.66017(15) 0.62144(4) 0.77868(13) 0.0335(4) Uani 1 1 d . . .
Cl61 Cl 0.4235(5) 0.72625(16) 0.7067(4) 0.0850(15) Uani 0.5 1 d . . P
Cl62 Cl 0.4741(7) 0.70373(15) 0.5211(5) 0.1006(18) Uani 0.5 1 d . . P
Cl71 Cl 0.3361(6) 0.60853(14) 0.4510(5) 0.0878(16) Uani 0.5 1 d . . P
Cl72 Cl 0.2609(5) 0.65725(15) 0.2668(4) 0.0850(14) Uani 0.5 1 d . . P
O1 O 0.6219(6) 0.69890(15) 0.3548(4) 0.0675(16) Uani 1 1 d . . .
O2 O 1.2271(6) 0.51973(16) 0.6497(4) 0.0602(14) Uani 1 1 d . . .
O3 O 1.0276(7) 0.68491(17) 1.4234(4) 0.0766(18) Uani 1 1 d . . .
O4 O 0.3073(5) 0.58566(16) 1.0680(6) 0.0707(17) Uani 1 1 d . . .
N1 N 0.8241(5) 0.55781(14) 0.7148(4) 0.0318(12) Uani 1 1 d . . .
N2 N 0.9138(5) 0.66338(13) 0.7575(4) 0.0316(12) Uani 1 1 d . . .
N3 N 0.7236(5) 0.56596(13) 0.9942(4) 0.0295(11) Uani 1 1 d . . .
N4 N 0.8120(5) 0.67109(13) 0.9999(4) 0.0296(11) Uani 1 1 d . . .
C1 C 0.7622(6) 0.54819(17) 0.6063(5) 0.0363(15) Uani 1 1 d . . .
C2 C 0.7437(8) 0.5129(2) 0.5777(6) 0.054(2) Uani 1 1 d . . .
H2 H 0.6998 0.5064 0.5014 0.065 Uiso 1 1 calc R U .
C3 C 0.7878(8) 0.4869(2) 0.6581(6) 0.054(2) Uani 1 1 d . . .
H3 H 0.7760 0.4626 0.6372 0.065 Uiso 1 1 calc R U .
C4 C 0.8492(7) 0.49630(18) 0.7692(5) 0.0398(16) Uani 1 1 d . . .
C5 C 0.8656(6) 0.53179(18) 0.7935(5) 0.0337(14) Uani 1 1 d . . .
H5 H 0.9084 0.5386 0.8697 0.040 Uiso 1 1 calc R U .
C6 C 0.7247(6) 0.57825(18) 0.5286(5) 0.0376(15) Uani 1 1 d . . .
C7 C 0.7645(7) 0.61171(17) 0.5790(5) 0.0343(15) Uani 1 1 d . . .
C8 C 0.7277(6) 0.64116(19) 0.5081(5) 0.0379(15) Uani 1 1 d . . .
H8 H 0.7517 0.6642 0.5388 0.045 Uiso 1 1 calc R U .
C9 C 0.6566(7) 0.63727(19) 0.3935(5) 0.0411(16) Uani 1 1 d . . .
C10 C 0.6229(7) 0.6039(2) 0.3479(5) 0.0477(18) Uani 1 1 d . . .
H10 H 0.5764 0.6013 0.2694 0.057 Uiso 1 1 calc R U .
C11 C 0.6557(7) 0.5744(2) 0.4149(5) 0.0481(18) Uani 1 1 d . . .
H11 H 0.6310 0.5515 0.3830 0.058 Uiso 1 1 calc R U .
C12 C 0.6150(8) 0.6685(2) 0.3227(6) 0.053(2) Uani 1 1 d . . .
H12 H 0.5791 0.6648 0.2444 0.064 Uiso 1 1 calc R U .
C13 C 0.8980(7) 0.46919(19) 0.8609(6) 0.0461(17) Uani 1 1 d . . .
H13A H 0.9241 0.4476 0.8338 0.055 Uiso 1 1 calc R U .
H13B H 0.8268 0.4636 0.8841 0.055 Uiso 1 1 calc R U .
H13C H 0.9748 0.4787 0.9246 0.055 Uiso 1 1 calc R U .
C14 C 1.0370(7) 0.67041(18) 0.7630(5) 0.0375(15) Uani 1 1 d . . .
C15 C 1.0818(7) 0.7052(2) 0.7731(6) 0.0481(18) Uani 1 1 d . . .
H15 H 1.1694 0.7099 0.7804 0.058 Uiso 1 1 calc R U .
C16 C 1.0009(8) 0.7329(2) 0.7728(6) 0.054(2) Uani 1 1 d . . .
H16 H 1.0326 0.7566 0.7812 0.065 Uiso 1 1 calc R U .
C17 C 0.8713(8) 0.72568(19) 0.7598(5) 0.0453(18) Uani 1 1 d . . .
C18 C 0.8342(7) 0.69060(19) 0.7546(5) 0.0399(16) Uani 1 1 d . . .
H18 H 0.7474 0.6854 0.7487 0.048 Uiso 1 1 calc R U .
C19 C 1.1070(6) 0.63939(19) 0.7490(5) 0.0359(15) Uani 1 1 d . . .
C20 C 1.0373(6) 0.60676(18) 0.7324(5) 0.0315(14) Uani 1 1 d . . .
C21 C 1.0939(6) 0.57734(19) 0.7070(5) 0.0373(15) Uani 1 1 d . . .
H21 H 1.0485 0.5553 0.6931 0.045 Uiso 1 1 calc R U .
C22 C 1.2163(6) 0.5796(2) 0.7015(5) 0.0413(17) Uani 1 1 d . . .
C23 C 1.2854(7) 0.6110(2) 0.7231(6) 0.0451(19) Uani 1 1 d . . .
H23 H 1.3705 0.6120 0.7217 0.054 Uiso 1 1 calc R U .
C24 C 1.2318(7) 0.6407(2) 0.7465(5) 0.0448(18) Uani 1 1 d . . .
H24 H 1.2797 0.6623 0.7612 0.054 Uiso 1 1 calc R U .
C25 C 1.2741(8) 0.5489(2) 0.6698(6) 0.053(2) Uani 1 1 d . . .
H25 H 1.3564 0.5524 0.6648 0.063 Uiso 1 1 calc R U .
C26 C 0.7736(9) 0.7546(2) 0.7510(7) 0.060(2) Uani 1 1 d . . .
H26A H 0.7077 0.7456 0.7761 0.072 Uiso 1 1 calc R U .
H26B H 0.7284 0.7624 0.6732 0.072 Uiso 1 1 calc R U .
H26C H 0.8210 0.7747 0.7978 0.072 Uiso 1 1 calc R U .
C27 C 0.7725(6) 0.55084(17) 1.0976(5) 0.0315(14) Uani 1 1 d . . .
C28 C 0.7523(7) 0.51544(18) 1.1106(5) 0.0412(16) Uani 1 1 d . . .
H28 H 0.7887 0.5051 1.1828 0.049 Uiso 1 1 calc R U .
C29 C 0.6794(7) 0.49499(19) 1.0188(6) 0.0463(17) Uani 1 1 d . . .
H29 H 0.6644 0.4706 1.0276 0.056 Uiso 1 1 calc R U .
C30 C 0.6279(6) 0.51029(18) 0.9129(5) 0.0375(15) Uani 1 1 d . . .
C31 C 0.6533(6) 0.54557(17) 0.9053(5) 0.0335(14) Uani 1 1 d . . .
H31 H 0.6194 0.5561 0.8334 0.040 Uiso 1 1 calc R U .
C32 C 0.8438(6) 0.57597(17) 1.1885(5) 0.0317(14) Uani 1 1 d . . .
C33 C 0.8509(6) 0.61099(16) 1.1539(5) 0.0286(13) Uani 1 1 d . . .
C34 C 0.9093(6) 0.63649(18) 1.2383(5) 0.0352(14) Uani 1 1 d . . .
H34 H 0.9134 0.6605 1.2187 0.042 Uiso 1 1 calc R U .
C35 C 0.9611(7) 0.6268(2) 1.3500(5) 0.0397(16) Uani 1 1 d . . .
C36 C 0.9555(7) 0.5917(2) 1.3805(5) 0.0438(17) Uani 1 1 d . . .
H36 H 0.9922 0.5853 1.4572 0.053 Uiso 1 1 calc R U .
C37 C 0.8975(7) 0.56636(19) 1.3009(5) 0.0416(16) Uani 1 1 d . . .
H37 H 0.8937 0.5424 1.3218 0.050 Uiso 1 1 calc R U .
C38 C 1.0194(8) 0.6538(2) 1.4380(6) 0.054(2) Uani 1 1 d . . .
H38 H 1.0536 0.6459 1.5131 0.064 Uiso 1 1 calc R U .
C39 C 0.5462(7) 0.4891(2) 0.8096(6) 0.0497(18) Uani 1 1 d . . .
H39A H 0.5371 0.5025 0.7432 0.060 Uiso 1 1 calc R U .
H39B H 0.4578 0.4846 0.8073 0.060 Uiso 1 1 calc R U .
H39C H 0.5906 0.4665 0.8115 0.060 Uiso 1 1 calc R U .
C40 C 0.7098(6) 0.69335(17) 0.9902(5) 0.0341(14) Uani 1 1 d . . .
C41 C 0.7271(7) 0.72943(19) 0.9896(5) 0.0413(16) Uani 1 1 d . . .
H41 H 0.6537 0.7448 0.9747 0.050 Uiso 1 1 calc R U .
C42 C 0.8501(7) 0.74323(19) 1.0104(6) 0.0444(17) Uani 1 1 d . . .
H42 H 0.8619 0.7682 1.0112 0.053 Uiso 1 1 calc R U .
C43 C 0.9574(7) 0.72087(18) 1.0304(5) 0.0401(16) Uani 1 1 d . . .
C44 C 0.9306(6) 0.68498(17) 1.0209(5) 0.0335(14) Uani 1 1 d . . .
H44 H 1.0013 0.6692 1.0301 0.040 Uiso 1 1 calc R U .
C45 C 0.5946(6) 0.67468(17) 0.9911(5) 0.0336(14) Uani 1 1 d . . .
C46 C 0.6068(5) 0.63754(17) 1.0003(5) 0.0278(13) Uani 1 1 d . . .
C47 C 0.5090(7) 0.61881(17) 1.0163(5) 0.0341(15) Uani 1 1 d . . .
H47 H 0.5160 0.5938 1.0242 0.041 Uiso 1 1 calc R U .
C48 C 0.3998(6) 0.63621(18) 1.0209(5) 0.0369(15) Uani 1 1 d . . .
C49 C 0.3887(6) 0.67281(19) 1.0081(5) 0.0401(16) Uani 1 1 d . . .
H49 H 0.3133 0.6846 1.0089 0.048 Uiso 1 1 calc R U .
C50 C 0.4861(6) 0.69201(19) 0.9941(5) 0.0414(16) Uani 1 1 d . . .
H50 H 0.4789 0.7170 0.9866 0.050 Uiso 1 1 calc R U .
C51 C 0.2976(8) 0.6165(2) 1.0422(7) 0.051(2) Uani 1 1 d . . .
H51 H 0.2197 0.6288 1.0352 0.061 Uiso 1 1 calc R U .
C52 C 1.0949(7) 0.7346(2) 1.0586(6) 0.0484(18) Uani 1 1 d . . .
H52A H 1.1510 0.7303 1.1378 0.058 Uiso 1 1 calc R U .
H52B H 1.0909 0.7600 1.0434 0.058 Uiso 1 1 calc R U .
H52C H 1.1327 0.7223 1.0131 0.058 Uiso 1 1 calc R U .
C61 C 0.4052(14) 0.6965(5) 0.6037(13) 0.058(4) Uani 0.5 1 d . . P
H61A H 0.4381 0.6733 0.6400 0.070 Uiso 0.5 1 calc R U P
H61B H 0.3086 0.6938 0.5574 0.070 Uiso 0.5 1 calc R U P
C71 C 0.2646(19) 0.6161(5) 0.3090(17) 0.068(5) Uani 0.5 1 d . . P
H71A H 0.3129 0.6017 0.2753 0.082 Uiso 0.5 1 calc R U P
H71B H 0.1720 0.6072 0.2789 0.082 Uiso 0.5 1 calc R U P

loop_
_atom_site_aniso_label
_atom_site_aniso_U_11
_atom_site_aniso_U_22
_atom_site_aniso_U_33
_atom_site_aniso_U_23
_atom_site_aniso_U_13
_atom_site_aniso_U_12
Ir1 0.03010(15) 0.03524(16) 0.02292(14) 0.00002(9) 0.01299(11) 0.00002(10)
Ir2 0.02708(14) 0.03179(15) 0.02315(14) -0.00114(9) 0.01205(11) -0.00080(10)
Cl1 0.0286(8) 0.0383(9) 0.0271(7) 0.0009(6) 0.0123(7) 0.0014(6)
Cl2 0.0299(8) 0.0441(9) 0.0266(7) -0.0005(6) 0.0121(7) 0.0013(7)
Cl61 0.062(3) 0.117(4) 0.074(3) 0.001(3) 0.025(2) -0.007(3)
Cl62 0.141(5) 0.074(4) 0.105(4) -0.016(3) 0.070(4) -0.031(3)
Cl71 0.111(4) 0.082(4) 0.073(3) -0.008(3) 0.041(3) -0.014(3)
Cl72 0.089(4) 0.086(4) 0.067(3) 0.000(3) 0.021(3) -0.003(3)
O1 0.093(4) 0.051(4) 0.042(3) 0.011(3) 0.012(3) -0.015(3)
O2 0.073(4) 0.064(4) 0.057(3) 0.005(3) 0.040(3) 0.020(3)
O3 0.108(5) 0.061(4) 0.044(3) -0.016(3) 0.016(3) -0.015(4)
O4 0.055(3) 0.055(4) 0.118(5) 0.014(4) 0.052(4) 0.003(3)
N1 0.036(3) 0.033(3) 0.031(3) 0.000(2) 0.018(2) 0.001(2)
N2 0.039(3) 0.029(3) 0.026(3) 0.000(2) 0.012(2) -0.003(2)
N3 0.029(3) 0.028(3) 0.035(3) -0.002(2) 0.017(2) -0.001(2)
N4 0.036(3) 0.027(3) 0.027(3) -0.002(2) 0.014(2) -0.001(2)
C1 0.043(4) 0.037(4) 0.029(3) -0.007(3) 0.016(3) 0.000(3)
C2 0.072(5) 0.052(5) 0.033(4) -0.003(3) 0.016(4) 0.003(4)
C3 0.076(6) 0.036(4) 0.051(4) -0.007(3) 0.025(4) 0.003(4)
C4 0.045(4) 0.038(4) 0.041(4) 0.001(3) 0.023(3) 0.003(3)
C5 0.034(3) 0.044(4) 0.028(3) 0.003(3) 0.017(3) -0.001(3)
C6 0.043(4) 0.041(4) 0.030(3) -0.001(3) 0.016(3) 0.004(3)
C7 0.035(4) 0.043(4) 0.026(3) -0.001(3) 0.014(3) -0.002(3)
C8 0.040(4) 0.043(4) 0.029(3) 0.003(3) 0.012(3) -0.003(3)
C9 0.042(4) 0.050(4) 0.030(3) 0.006(3) 0.015(3) -0.002(3)
C10 0.055(5) 0.058(5) 0.023(3) -0.004(3) 0.010(3) -0.007(4)
C11 0.064(5) 0.046(4) 0.030(3) -0.006(3) 0.016(4) -0.002(4)
C12 0.056(5) 0.063(6) 0.032(4) 0.005(4) 0.011(4) -0.010(4)
C13 0.055(4) 0.038(4) 0.049(4) 0.005(3) 0.025(4) 0.007(3)
C14 0.045(4) 0.039(4) 0.030(3) 0.004(3) 0.018(3) -0.006(3)
C15 0.047(4) 0.051(5) 0.048(4) 0.004(3) 0.022(4) -0.008(4)
C16 0.066(5) 0.045(5) 0.053(4) 0.005(4) 0.028(4) -0.009(4)
C17 0.067(5) 0.039(4) 0.036(4) 0.005(3) 0.027(4) 0.004(4)
C18 0.048(4) 0.045(4) 0.032(3) 0.000(3) 0.022(3) 0.004(3)
C19 0.037(4) 0.047(4) 0.026(3) 0.002(3) 0.015(3) -0.004(3)
C20 0.027(3) 0.050(4) 0.020(3) 0.003(3) 0.012(3) 0.000(3)
C21 0.037(4) 0.048(4) 0.025(3) 0.005(3) 0.011(3) 0.001(3)
C22 0.038(4) 0.058(5) 0.030(3) 0.004(3) 0.016(3) 0.009(3)
C23 0.035(4) 0.070(6) 0.036(4) 0.005(3) 0.021(3) 0.007(4)
C24 0.039(4) 0.063(5) 0.032(3) -0.001(3) 0.014(3) -0.012(4)
C25 0.055(5) 0.062(6) 0.052(4) 0.013(4) 0.033(4) 0.015(4)
C26 0.083(6) 0.044(5) 0.061(5) 0.006(4) 0.037(5) 0.003(4)
C27 0.033(3) 0.036(4) 0.032(3) 0.001(3) 0.020(3) 0.001(3)
C28 0.049(4) 0.042(4) 0.037(4) 0.004(3) 0.021(3) 0.000(3)
C29 0.050(4) 0.034(4) 0.059(5) -0.001(3) 0.026(4) -0.002(3)
C30 0.032(3) 0.037(4) 0.045(4) -0.004(3) 0.017(3) -0.003(3)
C31 0.028(3) 0.039(4) 0.033(3) -0.006(3) 0.012(3) -0.002(3)
C32 0.033(3) 0.036(4) 0.031(3) -0.002(3) 0.018(3) 0.001(3)
C33 0.029(3) 0.037(4) 0.021(3) -0.003(2) 0.012(3) 0.001(3)
C34 0.040(4) 0.040(4) 0.027(3) -0.001(3) 0.015(3) 0.000(3)
C35 0.040(4) 0.052(4) 0.028(3) -0.007(3) 0.014(3) -0.001(3)
C36 0.054(4) 0.054(5) 0.021(3) 0.005(3) 0.013(3) 0.007(4)
C37 0.051(4) 0.046(4) 0.031(3) 0.005(3) 0.020(3) 0.001(3)
C38 0.060(5) 0.067(6) 0.026(3) -0.010(4) 0.010(3) -0.007(4)
C39 0.048(4) 0.045(4) 0.054(4) -0.012(3) 0.019(4) -0.003(3)
C40 0.037(4) 0.034(4) 0.033(3) 0.001(3) 0.017(3) 0.003(3)
C41 0.043(4) 0.042(4) 0.041(4) 0.004(3) 0.019(3) 0.004(3)
C42 0.057(5) 0.032(4) 0.045(4) 0.002(3) 0.022(4) 0.000(3)
C43 0.048(4) 0.042(4) 0.034(3) 0.003(3) 0.021(3) -0.003(3)
C44 0.038(4) 0.035(4) 0.033(3) 0.001(3) 0.020(3) -0.003(3)
C45 0.034(3) 0.041(4) 0.027(3) 0.001(3) 0.014(3) 0.007(3)
C46 0.024(3) 0.036(4) 0.025(3) -0.002(2) 0.012(3) 0.003(3)
C47 0.038(4) 0.036(4) 0.033(3) -0.002(3) 0.020(3) 0.002(3)
C48 0.032(3) 0.043(4) 0.036(3) -0.006(3) 0.014(3) -0.003(3)
C49 0.034(4) 0.048(4) 0.038(4) 0.000(3) 0.014(3) 0.009(3)
C50 0.041(4) 0.037(4) 0.045(4) 0.002(3) 0.017(3) 0.004(3)
C51 0.040(4) 0.054(5) 0.066(5) -0.002(4) 0.029(4) -0.003(4)
C52 0.048(4) 0.047(5) 0.055(4) -0.002(3) 0.026(4) -0.013(3)
C61 0.031(8) 0.077(12) 0.070(10) 0.026(9) 0.023(8) 0.006(7)
C71 0.058(11) 0.068(12) 0.097(15) -0.003(10) 0.052(11) 0.004(8)

loop_
_atom_type_symbol
_atom_type_description
_atom_type_scat_dispersion_real
_atom_type_scat_dispersion_imag
_atom_type_scat_source
C C 0.0033 0.0016
;
International Tables for Crystallography
(Vol. C, Tables 4.2.6.8 and 6.1.1.4)
;
H H 0.0000 0.0000
;
International Tables for Crystallography
(Vol. C, Table 6.1.1.4)
;
Cl Cl 0.1484 0.1585
;
International Tables for Crystallography
(Vol. C, Tables 4.2.6.8 and 6.1.1.4)
;
Ir Ir -1.4442 7.9887
;
International Tables for Crystallography
(Vol. C, Tables 4.2.6.8 and 6.1.1.4)
;
N N 0.0061 0.0033
;
International Tables for Crystallography
(Vol. C, Tables 4.2.6.8 and 6.1.1.4)
;
O O 0.0106 0.0060
;
International Tables for Crystallography
(Vol. C, Tables 4.2.6.8 and 6.1.1.4)
;

loop_
_geom_angle_atom_site_label_1
_geom_angle_atom_site_label_2
_geom_angle_atom_site_label_3
_geom_angle
C7 Ir1 C20 91.2(3)
C7 Ir1 N1 80.5(2)
C20 Ir1 N1 92.8(2)
C7 Ir1 N2 94.5(2)
C20 Ir1 N2 81.0(2)
N1 Ir1 N2 171.94(19)
C7 Ir1 Cl2 94.0(2)
C20 Ir1 Cl2 172.59(19)
N1 Ir1 Cl2 93.23(14)
N2 Ir1 Cl2 93.42(16)
C7 Ir1 Cl1 172.05(19)
C20 Ir1 Cl1 93.97(17)
N1 Ir1 Cl1 93.26(14)
N2 Ir1 Cl1 92.23(14)
Cl2 Ir1 Cl1 81.38(5)
C46 Ir2 C33 89.3(2)
C46 Ir2 N4 80.6(2)
C33 Ir2 N4 94.4(2)
C46 Ir2 N3 96.4(2)
C33 Ir2 N3 80.5(2)
N4 Ir2 N3 174.13(19)
C46 Ir2 Cl1 170.46(18)
C33 Ir2 Cl1 97.78(18)
N4 Ir2 Cl1 92.45(15)
N3 Ir2 Cl1 91.15(14)
C46 Ir2 Cl2 92.11(16)
C33 Ir2 Cl2 174.33(18)
N4 Ir2 Cl2 91.26(14)
N3 Ir2 Cl2 93.86(14)
Cl1 Ir2 Cl2 81.48(5)
Ir2 Cl1 Ir1 98.62(5)
Ir1 Cl2 Ir2 98.18(5)
C1 N1 C5 118.3(6)
C1 N1 Ir1 115.9(4)
C5 N1 Ir1 125.5(4)
C18 N2 C14 118.9(6)
C18 N2 Ir1 125.9(5)
C14 N2 Ir1 115.1(4)
C31 N3 C27 118.4(5)
C31 N3 Ir2 125.8(4)
C27 N3 Ir2 115.8(4)
C44 N4 C40 118.8(5)
C44 N4 Ir2 125.7(4)
C40 N4 Ir2 115.4(4)
N1 C1 C2 120.1(6)
N1 C1 C6 113.7(6)
C2 C1 C6 126.2(6)
C1 C2 C3 121.0(6)
C1 C2 H2 119.5
C3 C2 H2 119.5
C2 C3 C4 119.5(7)
C2 C3 H3 120.2
C4 C3 H3 120.2
C5 C4 C3 117.3(6)
C5 C4 C13 120.6(6)
C3 C4 C13 122.1(7)
N1 C5 C4 123.8(6)
N1 C5 H5 118.1
C4 C5 H5 118.1
C11 C6 C7 122.0(6)
C11 C6 C1 123.1(6)
C7 C6 C1 114.9(5)
C8 C7 C6 116.7(6)
C8 C7 Ir1 128.4(5)
C6 C7 Ir1 114.8(5)
C9 C8 C7 121.2(6)
C9 C8 H8 119.4
C7 C8 H8 119.4
C10 C9 C8 119.9(6)
C10 C9 C12 120.4(6)
C8 C9 C12 119.8(7)
C11 C10 C9 120.7(6)
C11 C10 H10 119.7
C9 C10 H10 119.7
C10 C11 C6 119.5(7)
C10 C11 H11 120.2
C6 C11 H11 120.2
O1 C12 C9 125.8(7)
O1 C12 H12 117.1
C9 C12 H12 117.1
C4 C13 H13A 109.5
C4 C13 H13B 109.5
H13A C13 H13B 109.5
C4 C13 H13C 109.5
H13A C13 H13C 109.5
H13B C13 H13C 109.5
N2 C14 C15 119.9(6)
N2 C14 C19 114.2(6)
C15 C14 C19 125.8(6)
C16 C15 C14 120.9(7)
C16 C15 H15 119.5
C14 C15 H15 119.5
C15 C16 C17 118.9(7)
C15 C16 H16 120.6
C17 C16 H16 120.6
C18 C17 C16 117.6(7)
C18 C17 C26 120.1(7)
C16 C17 C26 122.3(7)
N2 C18 C17 123.6(7)
N2 C18 H18 118.2
C17 C18 H18 118.2
C24 C19 C20 120.3(6)
C24 C19 C14 124.0(6)
C20 C19 C14 115.7(6)
C21 C20 C19 117.5(6)
C21 C20 Ir1 128.8(5)
C19 C20 Ir1 113.7(5)
C20 C21 C22 120.9(7)
C20 C21 H21 119.6
C22 C21 H21 119.6
C23 C22 C21 120.9(7)
C23 C22 C25 118.0(7)
C21 C22 C25 121.1(7)
C24 C23 C22 119.9(7)
C24 C23 H23 120.0
C22 C23 H23 120.0
C23 C24 C19 120.4(7)
C23 C24 H24 119.8
C19 C24 H24 119.8
O2 C25 C22 126.1(7)
O2 C25 H25 117.0
C22 C25 H25 117.0
C17 C26 H26A 109.5
C17 C26 H26B 109.5
H26A C26 H26B 109.5
C17 C26 H26C 109.5
H26A C26 H26C 109.5
H26B C26 H26C 109.5
N3 C27 C28 120.9(6)
N3 C27 C32 113.5(5)
C28 C27 C32 125.7(6)
C29 C28 C27 120.0(6)
C29 C28 H28 120.0
C27 C28 H28 120.0
C28 C29 C30 119.5(7)
C28 C29 H29 120.2
C30 C29 H29 120.2
C31 C30 C29 117.7(6)
C31 C30 C39 120.7(6)
C29 C30 C39 121.6(6)
N3 C31 C30 123.5(6)
N3 C31 H31 118.2
C30 C31 H31 118.2
C37 C32 C33 122.0(6)
C37 C32 C27 122.9(6)
C33 C32 C27 115.0(5)
C34 C33 C32 117.0(5)
C34 C33 Ir2 127.9(5)
C32 C33 Ir2 115.1(4)
C35 C34 C33 120.6(6)
C35 C34 H34 119.7
C33 C34 H34 119.7
C34 C35 C36 120.6(6)
C34 C35 C38 120.2(7)
C36 C35 C38 119.2(6)
C37 C36 C35 120.4(6)
C37 C36 H36 119.8
C35 C36 H36 119.8
C36 C37 C32 119.3(6)
C36 C37 H37 120.3
C32 C37 H37 120.3
O3 C38 C35 126.0(7)
O3 C38 H38 117.0
C35 C38 H38 117.0
C30 C39 H39A 109.5
C30 C39 H39B 109.5
H39A C39 H39B 109.5
C30 C39 H39C 109.5
H39A C39 H39C 109.5
H39B C39 H39C 109.5
N4 C40 C41 119.7(6)
N4 C40 C45 113.1(6)
C41 C40 C45 127.0(6)
C42 C41 C40 120.2(7)
C42 C41 H41 119.9
C40 C41 H41 119.9
C41 C42 C43 120.3(7)
C41 C42 H42 119.9
C43 C42 H42 119.9
C44 C43 C42 116.4(6)
C44 C43 C52 121.2(6)
C42 C43 C52 122.4(6)
N4 C44 C43 124.2(6)
N4 C44 H44 117.9
C43 C44 H44 117.9
C50 C45 C46 121.4(6)
C50 C45 C40 122.9(6)
C46 C45 C40 115.4(5)
C47 C46 C45 118.1(5)
C47 C46 Ir2 127.7(5)
C45 C46 Ir2 114.2(4)
C46 C47 C48 120.8(6)
C46 C47 H47 119.6
C48 C47 H47 119.6
C49 C48 C47 119.7(6)
C49 C48 C51 119.3(6)
C47 C48 C51 121.0(6)
C50 C49 C48 120.4(6)
C50 C49 H49 119.8
C48 C49 H49 119.8
C49 C50 C45 119.6(6)
C49 C50 H50 120.2
C45 C50 H50 120.2
O4 C51 C48 123.9(7)
O4 C51 H51 118.1
C48 C51 H51 118.1
C43 C52 H52A 109.5
C43 C52 H52B 109.5
H52A C52 H52B 109.5
C43 C52 H52C 109.5
H52A C52 H52C 109.5
H52B C52 H52C 109.5
Cl62 C61 Cl61 120.0(10)
Cl62 C61 H61A 107.3
Cl61 C61 H61A 107.3
Cl62 C61 H61B 107.3
Cl61 C61 H61B 107.3
H61A C61 H61B 106.9
Cl72 C71 Cl71 117.3(12)
Cl72 C71 H71A 108.0
Cl71 C71 H71A 108.0
Cl72 C71 H71B 108.0
Cl71 C71 H71B 108.0
H71A C71 H71B 107.2

loop_
_geom_bond_atom_site_label_1
_geom_bond_atom_site_label_2
_geom_bond_distance
Ir1 C7 1.992(6)
Ir1 C20 1.999(6)
Ir1 N1 2.045(5)
Ir1 N2 2.054(5)
Ir1 Cl2 2.5070(16)
Ir1 Cl1 2.5228(15)
Ir2 C46 1.990(6)
Ir2 C33 1.993(6)
Ir2 N4 2.035(5)
Ir2 N3 2.051(5)
Ir2 Cl1 2.4959(15)
Ir2 Cl2 2.5283(16)
Cl61 C61 1.710(18)
Cl62 C61 1.593(15)
Cl71 C71 1.73(2)
Cl72 C71 1.645(18)
O1 C12 1.216(9)
O2 C25 1.198(9)
O3 C38 1.198(9)
O4 C51 1.204(9)
N1 C1 1.354(8)
N1 C5 1.362(8)
N2 C18 1.344(8)
N2 C14 1.361(8)
N3 C31 1.345(7)
N3 C27 1.365(7)
N4 C44 1.330(8)
N4 C40 1.372(8)
C1 C2 1.376(9)
C1 C6 1.468(9)
C2 C3 1.377(10)
C2 H2 0.9500
C3 C4 1.381(9)
C3 H3 0.9500
C4 C5 1.372(9)
C4 C13 1.502(9)
C5 H5 0.9500
C6 C11 1.378(9)
C6 C7 1.410(9)
C7 C8 1.400(9)
C8 C9 1.391(9)
C8 H8 0.9500
C9 C10 1.378(10)
C9 C12 1.453(10)
C10 C11 1.373(10)
C10 H10 0.9500
C11 H11 0.9500
C12 H12 0.9500
C13 H13A 0.9800
C13 H13B 0.9800
C13 H13C 0.9800
C14 C15 1.390(10)
C14 C19 1.457(10)
C15 C16 1.377(10)
C15 H15 0.9500
C16 C17 1.398(11)
C16 H16 0.9500
C17 C18 1.380(10)
C17 C26 1.507(10)
C18 H18 0.9500
C19 C24 1.397(9)
C19 C20 1.421(9)
C20 C21 1.384(9)
C21 C22 1.388(9)
C21 H21 0.9500
C22 C23 1.373(10)
C22 C25 1.469(10)
C23 C24 1.362(10)
C23 H23 0.9500
C24 H24 0.9500
C25 H25 0.9500
C26 H26A 0.9800
C26 H26B 0.9800
C26 H26C 0.9800
C27 C28 1.377(9)
C27 C32 1.473(8)
C28 C29 1.377(9)
C28 H28 0.9500
C29 C30 1.395(9)
C29 H29 0.9500
C30 C31 1.374(9)
C30 C39 1.512(9)
C31 H31 0.9500
C32 C37 1.396(8)
C32 C33 1.411(8)
C33 C34 1.409(9)
C34 C35 1.389(9)
C34 H34 0.9500
C35 C36 1.394(10)
C35 C38 1.478(10)
C36 C37 1.367(10)
C36 H36 0.9500
C37 H37 0.9500
C38 H38 0.9500
C39 H39A 0.9800
C39 H39B 0.9800
C39 H39C 0.9800
C40 C41 1.376(9)
C40 C45 1.461(9)
C41 C42 1.374(10)
C41 H41 0.9500
C42 C43 1.389(10)
C42 H42 0.9500
C43 C44 1.381(9)
C43 C52 1.499(9)
C44 H44 0.9500
C45 C50 1.382(9)
C45 C46 1.409(9)
C46 C47 1.380(9)
C47 C48 1.399(9)
C47 H47 0.9500
C48 C49 1.391(9)
C48 C51 1.476(10)
C49 C50 1.373(9)
C49 H49 0.9500
C50 H50 0.9500
C51 H51 0.9500
C52 H52A 0.9800
C52 H52B 0.9800
C52 H52C 0.9800
C61 H61A 0.9900
C61 H61B 0.9900
C71 H71A 0.9900
C71 H71B 0.9900

loop_
_geom_torsion_atom_site_label_1
_geom_torsion_atom_site_label_2
_geom_torsion_atom_site_label_3
_geom_torsion_atom_site_label_4
_geom_torsion
C5 N1 C1 C2 -0.5(9)
Ir1 N1 C1 C2 173.4(5)
C5 N1 C1 C6 -178.5(5)
Ir1 N1 C1 C6 -4.6(7)
N1 C1 C2 C3 -0.3(12)
C6 C1 C2 C3 177.4(7)
C1 C2 C3 C4 1.3(12)
C2 C3 C4 C5 -1.3(11)
C2 C3 C4 C13 179.2(7)
C1 N1 C5 C4 0.4(9)
Ir1 N1 C5 C4 -172.9(5)
C3 C4 C5 N1 0.5(10)
C13 C4 C5 N1 180.0(6)
N1 C1 C6 C11 -177.0(6)
C2 C1 C6 C11 5.1(11)
N1 C1 C6 C7 2.9(8)
C2 C1 C6 C7 -175.0(7)
C11 C6 C7 C8 1.5(10)
C1 C6 C7 C8 -178.4(6)
C11 C6 C7 Ir1 -179.8(5)
C1 C6 C7 Ir1 0.3(8)
C6 C7 C8 C9 -0.7(10)
Ir1 C7 C8 C9 -179.2(5)
C7 C8 C9 C10 -0.9(10)
C7 C8 C9 C12 177.4(7)
C8 C9 C10 C11 1.7(11)
C12 C9 C10 C11 -176.5(7)
C9 C10 C11 C6 -0.9(12)
C7 C6 C11 C10 -0.7(11)
C1 C6 C11 C10 179.2(7)
C10 C9 C12 O1 168.6(8)
C8 C9 C12 O1 -9.6(12)
C18 N2 C14 C15 4.4(9)
Ir1 N2 C14 C15 -179.3(5)
C18 N2 C14 C19 -171.3(5)
Ir1 N2 C14 C19 4.9(7)
N2 C14 C15 C16 -3.0(10)
C19 C14 C15 C16 172.3(6)
C14 C15 C16 C17 -1.2(11)
C15 C16 C17 C18 3.7(10)
C15 C16 C17 C26 -175.9(7)
C14 N2 C18 C17 -1.8(9)
Ir1 N2 C18 C17 -177.6(5)
C16 C17 C18 N2 -2.4(10)
C26 C17 C18 N2 177.3(6)
N2 C14 C19 C24 176.9(6)
C15 C14 C19 C24 1.5(10)
N2 C14 C19 C20 -0.2(8)
C15 C14 C19 C20 -175.7(6)
C24 C19 C20 C21 -4.0(9)
C14 C19 C20 C21 173.3(5)
C24 C19 C20 Ir1 178.1(5)
C14 C19 C20 Ir1 -4.7(7)
C19 C20 C21 C22 1.9(9)
Ir1 C20 C21 C22 179.5(5)
C20 C21 C22 C23 1.2(10)
C20 C21 C22 C25 -177.3(6)
C21 C22 C23 C24 -2.3(10)
C25 C22 C23 C24 176.3(6)
C22 C23 C24 C19 0.2(10)
C20 C19 C24 C23 3.0(10)
C14 C19 C24 C23 -174.0(6)
C23 C22 C25 O2 179.1(7)
C21 C22 C25 O2 -2.3(11)
C31 N3 C27 C28 1.1(9)
Ir2 N3 C27 C28 -177.9(5)
C31 N3 C27 C32 -178.0(5)
Ir2 N3 C27 C32 3.0(6)
N3 C27 C28 C29 -1.5(10)
C32 C27 C28 C29 177.5(6)
C27 C28 C29 C30 0.8(10)
C28 C29 C30 C31 0.3(10)
C28 C29 C30 C39 -179.4(6)
C27 N3 C31 C30 0.0(9)
Ir2 N3 C31 C30 178.9(5)
C29 C30 C31 N3 -0.7(10)
C39 C30 C31 N3 179.0(6)
N3 C27 C32 C37 177.6(6)
C28 C27 C32 C37 -1.4(10)
N3 C27 C32 C33 -0.7(8)
C28 C27 C32 C33 -179.8(6)
C37 C32 C33 C34 -3.0(9)
C27 C32 C33 C34 175.4(5)
C37 C32 C33 Ir2 179.6(5)
C27 C32 C33 Ir2 -2.0(7)
C32 C33 C34 C35 2.1(9)
Ir2 C33 C34 C35 179.1(5)
C33 C34 C35 C36 -0.3(10)
C33 C34 C35 C38 -178.6(6)
C34 C35 C36 C37 -0.8(10)
C38 C35 C36 C37 177.5(7)
C35 C36 C37 C32 0.0(10)
C33 C32 C37 C36 1.9(10)
C27 C32 C37 C36 -176.3(6)
C34 C35 C38 O3 0.1(13)
C36 C35 C38 O3 -178.2(8)
C44 N4 C40 C41 7.4(8)
Ir2 N4 C40 C41 -176.1(4)
C44 N4 C40 C45 -167.6(5)
Ir2 N4 C40 C45 8.8(6)
N4 C40 C41 C42 -6.9(9)
C45 C40 C41 C42 167.4(6)
C40 C41 C42 C43 1.1(10)
C41 C42 C43 C44 3.9(10)
C41 C42 C43 C52 -177.2(6)
C40 N4 C44 C43 -2.2(9)
Ir2 N4 C44 C43 -178.3(4)
C42 C43 C44 N4 -3.4(9)
C52 C43 C44 N4 177.6(6)
N4 C40 C45 C50 173.0(6)
C41 C40 C45 C50 -1.6(10)
N4 C40 C45 C46 -0.7(7)
C41 C40 C45 C46 -175.3(6)
C50 C45 C46 C47 -2.1(9)
C40 C45 C46 C47 171.7(5)
C50 C45 C46 Ir2 178.3(5)
C40 C45 C46 Ir2 -7.9(7)
C45 C46 C47 C48 1.2(9)
Ir2 C46 C47 C48 -179.2(5)
C46 C47 C48 C49 0.7(9)
C46 C47 C48 C51 -177.7(6)
C47 C48 C49 C50 -1.9(9)
C51 C48 C49 C50 176.5(7)
C48 C49 C50 C45 1.0(10)
C46 C45 C50 C49 1.0(10)
C40 C45 C50 C49 -172.3(6)
C49 C48 C51 O4 -170.4(8)
C47 C48 C51 O4 7.9(12)
